data_2208068
loop_
_publ_author_name
'Igor V. Zatovsky'
'Tatyana V. Vorobjova'
'Konstantin V. Domasevitch'
'Ivan V. Ogorodnyk'
'Nikolay S. Slobodyanik'

_publ_section_title
;
 The mixed-metal nitridophosphate Na~3~TiN(PO~3~)~3~
;
_journal_coeditor_code HB2002
_journal_issue 2
_journal_name_full 'Acta Crystallographica Section E'
_journal_page_first i32
_journal_page_last i34
_journal_paper_doi 10.1107/S1600536806002376
_journal_volume 62
_journal_year 2006
_chemical_formula_iupac 'Na3 Ti N (P O3)3'
_chemical_formula_moiety 'N O9 P3 Ti, 3(Na)'
_chemical_formula_sum 'N Na3 O9 P3 Ti'
_chemical_formula_weight 367.79
_chemical_name_systematic
;
trisodium titanium nitride tris(phosphate)
;
_space_group_IT_number 198
_symmetry_cell_setting cubic
_symmetry_space_group_name_Hall 'P 2ac 2ab 3'
_symmetry_space_group_name_H-M 'P 21 3'
_audit_creation_method 'WinGX routine CIF_UPDATE'
_cell_angle_alpha 90
_cell_angle_beta 90
_cell_angle_gamma 90
_cell_formula_units_Z 4
_cell_length_a 9.4984(10)
_cell_length_b 9.4984(10)
_cell_length_c 9.4984(10)
_cell_measurement_reflns_used 25
_cell_measurement_temperature 298
_cell_measurement_theta_max 28
_cell_measurement_theta_min 3.03
_cell_volume 856.94(16)
_computing_cell_refinement 'CAD-4 EXPRESS'
_computing_data_collection 'CAD-4 EXPRESS (Enraf--Nonius, 1994)'
_computing_data_reduction 'PROFIT (Streltsov & Zavodnik, 1989)'
_computing_molecular_graphics 'DIAMOND (Brandenburg, 1999)'
_computing_publication_material 'WinGX (Farrugia, 1999)'
_computing_structure_refinement 'SHELXL97 (Sheldrick, 1997)'
_computing_structure_solution 'SHELXS86 (Sheldrick, 1985)'
_diffrn_measured_fraction_theta_full 1
_diffrn_measured_fraction_theta_max 1
_diffrn_measurement_device_type 'Enraf--Nonius CAD-4'
_diffrn_measurement_method 'non-profiled \w/2\q'
_diffrn_radiation_monochromator graphite
_diffrn_radiation_type MoK\a
_diffrn_radiation_wavelength 0.71073
_diffrn_reflns_av_R_equivalents 0.0752
_diffrn_reflns_limit_h_max 12
_diffrn_reflns_limit_h_min 0
_diffrn_reflns_limit_k_max 12
_diffrn_reflns_limit_k_min 0
_diffrn_reflns_limit_l_max 12
_diffrn_reflns_limit_l_min 0
_diffrn_reflns_number 1209
_diffrn_reflns_theta_full 27.96
_diffrn_reflns_theta_max 27.96
_diffrn_reflns_theta_min 3.03
_diffrn_standards_decay_% 1
_diffrn_standards_interval_count 122
_diffrn_standards_interval_time 49
_diffrn_standards_number 2
_exptl_absorpt_coefficient_mu 1.75
_exptl_absorpt_correction_T_max 0.812
_exptl_absorpt_correction_T_min 0.758
_exptl_absorpt_correction_type analytical
_exptl_absorpt_process_details '(Alcock, 1970)'
_exptl_crystal_colour violet
_exptl_crystal_density_diffrn 2.851
_exptl_crystal_density_method 'not measured'
_exptl_crystal_description tetrahedron
_exptl_crystal_F_000 716
_exptl_crystal_size_max 0.10
_exptl_crystal_size_mid 0.10
_exptl_crystal_size_min 0.10
_refine_diff_density_max 0.466
_refine_diff_density_min -0.516
_refine_ls_abs_structure_details 'Flack (1983), xxx Friedel pairs'
_refine_ls_abs_structure_Flack 0.11(10)
_refine_ls_extinction_method none
_refine_ls_goodness_of_fit_ref 1.064
_refine_ls_matrix_type full
_refine_ls_number_parameters 52
_refine_ls_number_reflns 409
_refine_ls_number_restraints 0
_refine_ls_restrained_S_all 1.064
_refine_ls_R_factor_gt 0.0318
_refine_ls_shift/su_max 0
_refine_ls_structure_factor_coef Fsqd
_refine_ls_weighting_details 'calc w=1/[\s^2^(Fo^2^)+(0.0319P)^2^] where P=(Fo^2^+2Fc^2^)/3'
_refine_ls_weighting_scheme calc
_refine_ls_wR_factor_ref 0.0785
_reflns_number_gt 338
_reflns_number_total 409
_reflns_threshold_expression I>2\s(I)
_cod_data_source_file hb2002.cif
_cod_data_source_block I
_cod_database_code 2208068

loop_
_symmetry_equiv_pos_as_xyz
'x, y, z'
'-x+1/2, -y, z+1/2'
'x+1/2, -y+1/2, -z'
'-x, y+1/2, -z+1/2'
'y, z, x'
'-y+1/2, -z, x+1/2'
'y+1/2, -z+1/2, -x'
'-y, z+1/2, -x+1/2'
'z, x, y'
'-z, x+1/2, -y+1/2'
'-z+1/2, -x, y+1/2'
'z+1/2, -x+1/2, -y'

loop_
_atom_site_label
_atom_site_fract_x
_atom_site_fract_y
_atom_site_fract_z
_atom_site_U_iso_or_equiv
_atom_site_adp_type
_atom_site_calc_flag
_atom_site_refinement_flags
_atom_site_occupancy
_atom_site_type_symbol
Na1 -0.2614(3) 0.7386(3) 0.7386(3) 0.0255(9) Uani d S 1 Na
Na2 0.1423(2) 0.6423(2) 0.8577(2) 0.0181(8) Uani d S 1 Na
Na3 -0.0518(3) 0.9482(3) 0.9482(3) 0.0290(11) Uani d S 1 Na
Ti1 0.33070(9) 0.83070(9) 0.66930(9) 0.0109(3) Uani d S 1 Ti
P1 0.00415(13) 0.83568(14) 0.58270(13) 0.0092(3) Uani d . 1 P
N1 0.0515(4) 0.9485(4) 0.4485(4) 0.0087(14) Uani d S 1 N
O1 -0.0986(4) 0.7293(4) 0.5200(4) 0.0154(8) Uani d . 1 O
O2 0.1372(4) 0.7568(4) 0.6237(4) 0.0124(8) Uani d . 1 O
O3 -0.0615(4) 0.9181(4) 0.7002(4) 0.0170(9) Uani d . 1 O

loop_
_atom_site_aniso_label
_atom_site_aniso_U_11
_atom_site_aniso_U_22
_atom_site_aniso_U_33
_atom_site_aniso_U_12
_atom_site_aniso_U_13
_atom_site_aniso_U_23
Na1 0.0255(9) 0.0255(9) 0.0255(9) 0.0050(11) 0.0050(11) 0.0050(11)
Na2 0.0181(8) 0.0181(8) 0.0181(8) -0.0031(8) 0.0031(8) 0.0031(8)
Na3 0.0290(11) 0.0290(11) 0.0290(11) -0.0026(10) -0.0026(10) -0.0026(10)
Ti1 0.0109(3) 0.0109(3) 0.0109(3) 0.0002(4) -0.0002(4) -0.0002(4)
P1 0.0096(5) 0.0105(6) 0.0076(6) -0.0004(5) 0.0006(5) 0.0005(6)
N1 0.0087(14) 0.0087(14) 0.0087(14) -0.0031(15) -0.0031(15) 0.0031(15)
O1 0.0168(17) 0.0179(18) 0.0114(17) -0.0051(17) -0.0003(15) 0.0016(15)
O2 0.0124(18) 0.0094(16) 0.0155(18) -0.0009(13) -0.0012(14) 0.0010(14)
O3 0.0225(19) 0.0162(18) 0.0123(18) 0.0050(18) 0.0054(15) -0.0012(16)

loop_
_atom_type_symbol
_atom_type_description
_atom_type_scat_dispersion_real
_atom_type_scat_dispersion_imag
_atom_type_scat_source
N N 0.0061 0.0033 'International Tables Vol C Tables 4.2.6.8 and 6.1.1.4'
Na Na 0.0362 0.0249 'International Tables Vol C Tables 4.2.6.8 and 6.1.1.4'
O O 0.0106 0.0060 'International Tables Vol C Tables 4.2.6.8 and 6.1.1.4'
P P 0.1023 0.0942 'International Tables Vol C Tables 4.2.6.8 and 6.1.1.4'
Ti Ti 0.2776 0.4457 'International Tables Vol C Tables 4.2.6.8 and 6.1.1.4'

loop_
_geom_angle_atom_site_label_1
_geom_angle_atom_site_label_2
_geom_angle_atom_site_label_3
_geom_angle_site_symmetry_1
_geom_angle_site_symmetry_3
_geom_angle
_geom_angle_publ_flag
O3 Na1 O3 9_465 5_456 73.21(16) no
O3 Na1 O3 9_465 . 73.21(16) no
O3 Na1 O3 5_456 . 73.21(16) n
O3 Na1 O1 9_465 9_465 57.96(13) n
O3 Na1 O1 5_456 9_465 129.78(17) n
O3 Na1 O1 . 9_465 101.00(14) n
O3 Na1 O1 9_465 5_456 101.00(14) no
O3 Na1 O1 5_456 5_456 57.96(13) no
O3 Na1 O1 . 5_456 129.78(17) no
O1 Na1 O1 9_465 5_456 118.13(6) n
O3 Na1 O1 9_465 . 129.78(17) no
O3 Na1 O1 5_456 . 101.00(14) no
O3 Na1 O1 . . 57.96(13) no
O1 Na1 O1 9_465 . 118.13(6) no
O1 Na1 O1 5_456 . 118.13(6) no
O3 Na1 N1 9_465 3_466 136.50(15) no
O3 Na1 N1 5_456 3_466 136.50(15) no
O3 Na1 N1 . 3_466 136.50(15) n
O1 Na1 N1 9_465 3_466 82.08(13) no
O1 Na1 N1 5_456 3_466 82.08(13) no
O1 Na1 N1 . 3_466 82.08(13) n
O3 Na2 O3 12_457 5_456 89.55(16) no
O3 Na2 O3 12_457 4_546 89.55(16) no
O3 Na2 O3 5_456 4_546 89.55(16) n
O3 Na2 O2 12_457 7_466 100.06(13) n
O3 Na2 O2 5_456 7_466 100.56(12) n
O3 Na2 O2 4_546 7_466 166.02(17) n
O3 Na2 O2 12_457 10_656 100.56(12) no
O3 Na2 O2 5_456 10_656 166.02(17) no
O3 Na2 O2 4_546 10_656 100.06(13) no
O2 Na2 O2 7_466 10_656 68.36(15) n
O3 Na2 O2 12_457 . 166.02(17) no
O3 Na2 O2 5_456 . 100.06(13) no
O3 Na2 O2 4_546 . 100.56(12) no
O2 Na2 O2 7_466 . 68.36(15) no
O2 Na2 O2 10_656 . 68.36(15) no
O3 Na2 N1 12_457 4_546 54.43(12) n
O3 Na2 N1 5_456 4_546 54.43(12) no
O3 Na2 N1 4_546 4_546 54.43(12) no
O2 Na2 N1 7_466 4_546 139.54(13) no
O2 Na2 N1 10_656 4_546 139.54(13) no
O2 Na2 N1 . 4_546 139.54(13) n
O3 Na3 O3 9_465 5_456 80.7(2) no
O3 Na3 O3 9_465 . 80.7(2) no
O3 Na3 O3 5_456 . 80.7(2) n
O3 Na3 O1 9_465 11_565 102.84(15) n
O3 Na3 O1 5_456 11_565 120.77(16) n
O3 Na3 O1 . 11_565 158.54(17) n
O3 Na3 O1 9_465 7_466 158.54(17) no
O3 Na3 O1 5_456 7_466 102.84(15) no
O3 Na3 O1 . 7_466 120.77(16) no
O1 Na3 O1 11_565 7_466 56.94(11) n
O3 Na3 O1 9_465 4_556 120.77(16) no
O3 Na3 O1 5_456 4_556 158.54(17) no
O3 Na3 O1 . 4_556 102.84(15) no
O1 Na3 O1 11_565 4_556 56.94(11) no
O1 Na3 O1 7_466 4_556 56.94(11) no
O3 Na3 O2 9_465 11_565 83.44(14) n
O3 Na3 O2 5_456 11_565 75.64(14) n
O3 Na3 O2 . 11_565 153.25(16) n
O1 Na3 O2 11_565 11_565 47.07(11) n
O1 Na3 O2 7_466 11_565 77.09(12) n
O1 Na3 O2 4_556 11_565 103.76(13) n
O3 Na3 O2 9_465 7_466 153.25(16) no
O3 Na3 O2 5_456 7_466 83.44(14) no
O3 Na3 O2 . 7_466 75.64(14) no
O1 Na3 O2 11_565 7_466 103.76(13) no
O1 Na3 O2 7_466 7_466 47.07(11) no
O1 Na3 O2 4_556 7_466 77.09(12) no
O2 Na3 O2 11_565 7_466 113.19(13) n
O3 Na3 O2 9_465 4_556 75.64(14) no
O3 Na3 O2 5_456 4_556 153.25(16) no
O3 Na3 O2 . 4_556 83.44(14) no
O1 Na3 O2 11_565 4_556 77.09(12) no
O1 Na3 O2 7_466 4_556 103.76(13) no
O1 Na3 O2 4_556 4_556 47.07(11) no
O2 Na3 O2 11_565 4_556 113.19(13) no
O2 Na3 O2 7_466 4_556 113.19(13) no
O1 Ti1 O1 9_565 8_655 92.86(16) no
O1 Ti1 O1 9_565 3_566 92.86(16) no
O1 Ti1 O1 8_655 3_566 92.86(16) n
O1 Ti1 O2 9_565 7_466 88.90(14) n
O1 Ti1 O2 8_655 7_466 90.78(15) n
O1 Ti1 O2 3_566 7_466 175.87(17) n
O1 Ti1 O2 9_565 10_656 90.78(15) no
O1 Ti1 O2 8_655 10_656 175.87(17) no
O1 Ti1 O2 3_566 10_656 88.90(14) no
O2 Ti1 O2 7_466 10_656 87.34(16) n
O1 Ti1 O2 9_565 . 175.87(17) no
O1 Ti1 O2 8_655 . 88.90(14) no
O1 Ti1 O2 3_566 . 90.78(15) no
O2 Ti1 O2 7_466 . 87.34(16) no
O2 Ti1 O2 10_656 . 87.34(16) no
O3 P1 O2 . . 114.4(2) n
O3 P1 O1 . . 111.7(2) n
O2 P1 O1 . . 107.8(2) n
O3 P1 N1 . . 109.5(2) n
O2 P1 N1 . . 106.2(2) n
O1 P1 N1 . . 106.8(2) n
P1 N1 P1 8_655 11_564 115.35(17) no
P1 N1 P1 8_655 . 115.35(17) yes
P1 N1 P1 11_564 . 115.35(17) no
P1 O1 Ti1 . 3_466 138.9(2) no
P1 O1 Na1 . . 92.66(19) no
Ti1 O1 Na1 3_466 . 122.0(2) no
P1 O2 Ti1 . . 129.9(2) no
P1 O2 Na2 . . 117.6(2) no
Ti1 O2 Na2 . . 86.69(14) no
P1 O3 Na2 . 4_556 116.0(2) no
P1 O3 Na3 . . 141.7(2) no
Na2 O3 Na3 4_556 . 97.87(16) no
P1 O3 Na1 . . 93.80(19) no
Na2 O3 Na1 4_556 . 113.29(17) no
Na3 O3 Na1 . . 88.16(15) no

loop_
_geom_bond_atom_site_label_1
_geom_bond_atom_site_label_2
_geom_bond_site_symmetry_2
_geom_bond_distance
_geom_bond_publ_flag
Na1 O3 9_465 2.578(5) n
Na1 O3 5_456 2.578(5) n
Na1 O3 . 2.578(5) yes
Na1 O1 9_465 2.590(5) n
Na1 O1 5_456 2.590(5) n
Na1 O1 . 2.590(5) yes
Na1 N1 3_466 3.078(5) yes
Na2 O3 12_457 2.330(4) yes
Na2 O3 5_456 2.330(4) n
Na2 O3 4_546 2.330(4) n
Na2 O2 7_466 2.475(4) n
Na2 O2 10_656 2.475(4) n
Na2 O2 . 2.475(4) yes
Na2 N1 4_546 3.188(4) yes
Na3 O3 9_465 2.375(5) n
Na3 O3 5_456 2.375(5) n
Na3 O3 . 2.375(5) yes
Na3 O1 11_565 3.043(5) n
Na3 O1 7_466 3.043(5) n
Na3 O1 4_556 3.043(5) yes
Na3 O2 11_565 3.117(5) n
Na3 O2 7_466 3.117(5) n
Na3 O2 4_556 3.117(5) yes
Ti1 O1 9_565 2.002(4) yes
Ti1 O1 8_655 2.002(4) n
Ti1 O1 3_566 2.002(4) n
Ti1 O2 7_466 2.015(4) n
Ti1 O2 10_656 2.015(4) n
Ti1 O2 . 2.015(4) yes
P1 O3 . 1.499(4) yes
P1 O2 . 1.520(4) yes
P1 O1 . 1.526(4) yes
P1 N1 . 1.725(4) yes
N1 P1 8_655 1.725(4) no
N1 P1 11_564 1.725(4) no
O1 Ti1 3_466 2.002(4) no
O3 Na2 4_556 2.330(4) no

loop_
_geom_torsion_atom_site_label_1
_geom_torsion_atom_site_label_2
_geom_torsion_atom_site_label_3
_geom_torsion_atom_site_label_4
_geom_torsion_site_symmetry_1
_geom_torsion_site_symmetry_4
_geom_torsion
_geom_torsion_publ_flag
O3 Na1 O1 Ti1 . 3_466 -145.0(2) no
O3 Na1 O1 Ti1 5_456 3_466 153.0(2) no
O3 Na1 O1 Ti1 9_465 3_466 -129.8(2) no
O1 Na1 O1 Ti1 9_465 3_466 -59.6(3) no
O1 Na1 O1 Ti1 5_456 3_466 93.6(2) no
O3 Na2 O2 P1 4_546 . 92.1(2) no
O3 Na2 O2 P1 12_457 . -132.2(5) no
O3 Na2 O2 P1 5_456 . 0.6(2) no
O2 Na2 O2 P1 7_466 . -96.8(3) no
O2 Na2 O2 P1 10_656 . -171.2(3) no
O3 Na2 O2 Ti1 4_546 . -133.91(14) no
O3 Na2 O2 Ti1 12_457 . 1.8(6) no
O3 Na2 O2 Ti1 5_456 . 134.65(14) no
O2 Na2 O2 Ti1 7_466 . 37.19(13) no
O2 Na2 O2 Ti1 10_656 . -37.19(13) no
O3 Na3 O3 P1 9_465 . -134.7(4) no
O3 Na3 O3 P1 5_456 . -52.8(5) no
O3 Na3 O3 Na2 9_465 4_556 72.3(2) no
O3 Na3 O3 Na2 5_456 4_556 154.23(14) no
O3 Na3 O3 Na1 9_465 . -40.99(8) no
O3 Na3 O3 Na1 5_456 . 40.99(8) no
O3 Na1 O3 P1 5_456 . 103.2(3) no
O3 Na1 O3 P1 9_465 . -179.7(2) no
O1 Na1 O3 P1 9_465 . -128.31(19) no
O1 Na1 O3 P1 . . -11.88(15) no
O1 Na1 O3 P1 5_456 . 89.8(2) no
O3 Na1 O3 Na2 5_456 4_556 -136.29(15) no
O3 Na1 O3 Na2 9_465 4_556 -59.2(2) no
O1 Na1 O3 Na2 9_465 4_556 -7.8(2) no
O1 Na1 O3 Na2 . 4_556 108.62(19) no
O1 Na1 O3 Na2 5_456 4_556 -149.70(18) no
O3 Na1 O3 Na3 5_456 . -38.52(14) no
O3 Na1 O3 Na3 9_465 . 38.52(14) no
O1 Na1 O3 Na3 9_465 . 89.96(15) no
O1 Na1 O3 Na3 . . -153.62(17) no
O1 Na1 O3 Na3 5_456 . -51.9(2) no
P1 Na1 O3 Na3 9_465 . 67.20(10) no
P1 Na1 O3 Na3 . . -141.7(2) no
P1 Na1 O3 Na3 5_456 . -38.65(12) no
Na2 O3 P1 O2 4_556 . 137.5(2) no
Na3 O3 P1 O2 . . -12.4(5) no
Na1 O3 P1 O2 . . -104.2(2) no
Na2 O3 P1 O1 4_556 . -99.6(2) no
Na3 O3 P1 O1 . . 110.4(4) no
Na1 O3 P1 O1 . . 18.6(2) no
Na2 O3 P1 N1 4_556 . 18.5(3) no
Na3 O3 P1 N1 . . -131.4(4) no
Na1 O3 P1 N1 . . 136.80(12) no
Ti1 O2 P1 O3 . . -70.9(3) no
Na2 O2 P1 O3 . . 39.7(3) no
Ti1 O2 P1 O1 . . 164.1(3) no
Na2 O2 P1 O1 . . -85.3(2) no
Ti1 O2 P1 N1 . . 49.9(3) no
Na2 O2 P1 N1 . . 160.5(2) no
Ti1 O1 P1 O3 3_466 . 130.7(4) no
Na1 O1 P1 O3 . . -18.5(2) no
Ti1 O1 P1 O2 3_466 . -102.8(4) no
Na1 O1 P1 O2 . . 108.00(18) no
Ti1 O1 P1 N1 3_466 . 11.0(4) no
Na1 O1 P1 N1 . . -138.3(3) no
P1 N1 P1 O3 8_655 . 56.9(4) no
P1 N1 P1 O3 11_564 . -81.6(4) no
P1 N1 P1 O2 8_655 . -67.1(4) no
P1 N1 P1 O2 11_564 . 154.4(3) no
P1 N1 P1 O1 8_655 . 178.1(3) no
P1 N1 P1 O1 11_564 . 39.6(4) no
P1 O2 Ti1 O1 . 3_566 -103.7(3) no
Na2 O2 Ti1 O1 . 3_566 132.59(13) no
P1 O2 Ti1 O1 . 8_655 -10.8(3) no
Na2 O2 Ti1 O1 . 8_655 -134.56(15) no
P1 O2 Ti1 O2 . 10_656 167.5(3) no
Na2 O2 Ti1 O2 . 10_656 43.73(7) no
P1 O2 Ti1 O2 . 7_466 80.0(4) no
Na2 O2 Ti1 O2 . 7_466 -43.73(7) no
O3 Na2 Ti1 O1 4_546 3_566 -1.08(16) no
O3 Na2 Ti1 O1 12_457 3_566 118.92(16) no
O3 Na2 Ti1 O1 5_456 3_566 -121.08(16) no
O2 Na2 Ti1 O1 7_466 3_566 178.38(19) no
O2 Na2 Ti1 O1 10_656 3_566 58.38(19) no
O2 Na2 Ti1 O1 . 3_566 -61.62(19) no
O3 Na2 Ti1 O1 4_546 9_565 -121.08(16) no
O3 Na2 Ti1 O1 12_457 9_565 -1.08(16) no
O3 Na2 Ti1 O1 5_456 9_565 118.92(16) no
O2 Na2 Ti1 O1 7_466 9_565 58.38(19) no
O2 Na2 Ti1 O1 10_656 9_565 -61.62(19) no
O2 Na2 Ti1 O1 . 9_565 178.38(19) no
O3 Na2 Ti1 O1 4_546 8_655 118.92(16) no
O3 Na2 Ti1 O1 12_457 8_655 -121.08(16) no
O3 Na2 Ti1 O1 5_456 8_655 -1.08(16) no
O2 Na2 Ti1 O1 7_466 8_655 -61.62(19) no
O2 Na2 Ti1 O1 10_656 8_655 178.38(19) no
O2 Na2 Ti1 O1 . 8_655 58.38(19) no
O3 Na2 Ti1 O2 4_546 . 60.55(17) no
O3 Na2 Ti1 O2 12_457 . -179.45(17) no
O3 Na2 Ti1 O2 5_456 . -59.45(17) no
O2 Na2 Ti1 O2 7_466 . -120.0(2) no
O2 Na2 Ti1 O2 10_656 . 120.0(2) no
O3 Na2 Ti1 O2 4_546 10_656 -59.45(17) no
O3 Na2 Ti1 O2 12_457 10_656 60.55(17) no
O3 Na2 Ti1 O2 5_456 10_656 -179.45(17) no
O2 Na2 Ti1 O2 7_466 10_656 120.0(2) no
O2 Na2 Ti1 O2 . 10_656 -120.0(2) no
O3 Na2 Ti1 O2 4_546 7_466 -179.45(17) no
O3 Na2 Ti1 O2 12_457 7_466 -59.45(17) no
O3 Na2 Ti1 O2 5_456 7_466 60.55(17) no
O2 Na2 Ti1 O2 10_656 7_466 -120.0(2) no
O2 Na2 Ti1 O2 . 7_466 120.0(2) no
